data_4512442
loop_
_publ_author_name
'Mamada, Masashi'
'Katagiri, Hiroshi'
'Sakanoue, Tomo'
'Tokito, Shizuo'

_publ_section_title
;
 Characterization of New Rubrene Analogues with Heteroaryl Substituents
;
_journal_issue 1
_journal_name_full 'Crystal Growth &amp; Design'
_journal_page_first 442
_journal_paper_doi 10.1021/cg501519a
_journal_volume 15
_journal_year 2015
_chemical_formula_moiety 'C38 H28 S4'
_chemical_formula_sum 'C38 H28 S4'
_chemical_formula_weight 612.84
_chemical_name_systematic
; 
 ? 
;
_space_group_IT_number 19
_symmetry_cell_setting orthorhombic
_symmetry_space_group_name_Hall 'P 2ac 2ab'
_symmetry_space_group_name_H-M 'P 21 21 21'
_atom_sites_solution_hydrogens geom
_atom_sites_solution_primary direct
_atom_sites_solution_secondary difmap
_audit_creation_method SHELXL-97
_cell_angle_alpha 90.00
_cell_angle_beta 90.00
_cell_angle_gamma 90.00
_cell_formula_units_Z 4
_cell_length_a 9.599(7)
_cell_length_b 13.287(10)
_cell_length_c 25.015(19)
_cell_measurement_reflns_used 5955
_cell_measurement_temperature 93
_cell_measurement_theta_max 27.4
_cell_measurement_theta_min 3.1
_cell_volume 3190(4)
_computing_cell_refinement 'CrystalClear (Rigaku Inc., 2008)'
_computing_data_collection 'CrystalClear (Rigaku Inc., 2008)'
_computing_data_reduction 'CrystalClear (Rigaku Inc., 2008)'
_computing_molecular_graphics 'PLATON (Spek, 2009)'
_computing_publication_material 'Yadokari-XG 2009 (Wakita, Kabuto et al., 2009)'
_computing_structure_refinement 'SHELXL-97 (Sheldrick, 2008)'
_computing_structure_solution 'SHELXS-97 (Sheldrick, 2008)'
_diffrn_ambient_temperature 93
_diffrn_detector_area_resol_mean 28.5714
_diffrn_measured_fraction_theta_full 0.996
_diffrn_measured_fraction_theta_max 0.996
_diffrn_measurement_device 'Rigaku Saturn'
_diffrn_measurement_method \w
_diffrn_radiation_detector CCD
_diffrn_radiation_monochromator 'Graphite Monochromator'
_diffrn_radiation_source 'Rotating Anode'
_diffrn_radiation_type 'Mo K\a'
_diffrn_radiation_wavelength 0.71075
_diffrn_reflns_av_R_equivalents 0.1042
_diffrn_reflns_av_sigmaI/netI 0.0722
_diffrn_reflns_limit_h_max 11
_diffrn_reflns_limit_h_min -11
_diffrn_reflns_limit_k_max 15
_diffrn_reflns_limit_k_min -15
_diffrn_reflns_limit_l_max 29
_diffrn_reflns_limit_l_min -29
_diffrn_reflns_number 34493
_diffrn_reflns_theta_full 24.93
_diffrn_reflns_theta_max 24.93
_diffrn_reflns_theta_min 3.07
_exptl_absorpt_coefficient_mu 0.324
_exptl_absorpt_correction_T_max 1.000
_exptl_absorpt_correction_T_min 0.862
_exptl_absorpt_correction_type multi-scan
_exptl_absorpt_process_details '(REQAB; Jacobson, 1998)'
_exptl_crystal_colour red
_exptl_crystal_density_diffrn 1.276
_exptl_crystal_density_method 'not measured'
_exptl_crystal_description block
_exptl_crystal_F_000 1280
_exptl_crystal_size_max 0.20
_exptl_crystal_size_mid 0.20
_exptl_crystal_size_min 0.20
_refine_diff_density_max 0.395
_refine_diff_density_min -0.329
_refine_diff_density_rms 0.085
_refine_ls_abs_structure_details 'Flack H D (1983), Acta Cryst. A39, 876-881'
_refine_ls_abs_structure_Flack 0.04(13)
_refine_ls_extinction_method none
_refine_ls_goodness_of_fit_ref 1.141
_refine_ls_hydrogen_treatment constr
_refine_ls_matrix_type full
_refine_ls_number_parameters 364
_refine_ls_number_reflns 5586
_refine_ls_number_restraints 26
_refine_ls_restrained_S_all 1.140
_refine_ls_R_factor_all 0.0917
_refine_ls_R_factor_gt 0.0777
_refine_ls_shift/su_max 0.000
_refine_ls_shift/su_mean 0.000
_refine_ls_structure_factor_coef Fsqd
_refine_ls_weighting_details 'calc w=1/[\s^2^(Fo^2^)+(0.0701P)^2^+2.5294P] where P=(Fo^2^+2Fc^2^)/3'
_refine_ls_weighting_scheme calc
_refine_ls_wR_factor_gt 0.1649
_refine_ls_wR_factor_ref 0.1748
_reflns_number_gt 4793
_reflns_number_total 5586
_reflns_threshold_expression >2sigma(I)
_cod_data_source_file cg501519a_si_002.cif
_cod_data_source_block compd2-TR1
_cod_depositor_comments
;
The following automatic conversions were performed:

'_exptl_absorpt_correction_type' value 'Multi-scan' changed to
'multi-scan' according to
/home/saulius/struct/COD-crude-data--automatic-downloads/rss-feeds/ACS/lib/dictionaries/cif_core.dic
dictionary named 'cif_core.dic' version 2.4.2 from 2011-04-26.

Automatic conversion script
Id: cif_fix_values 2935 2014-11-11 08:27:57Z andrius 

 Adding full bibliography for 4512440--4512445.cif.
;
_cod_database_code 4512442

loop_
_symmetry_equiv_pos_as_xyz
'x, y, z'
'-x+1/2, -y, z+1/2'
'x+1/2, -y+1/2, -z'
'-x, y+1/2, -z+1/2'

loop_
_atom_site_label
_atom_site_type_symbol
_atom_site_fract_x
_atom_site_fract_y
_atom_site_fract_z
_atom_site_U_iso_or_equiv
_atom_site_adp_type
_atom_site_occupancy
_atom_site_symmetry_multiplicity
_atom_site_calc_flag
_atom_site_refinement_flags
_atom_site_disorder_assembly
_atom_site_disorder_group
C1 C 0.4505(6) 0.2376(4) 0.5024(2) 0.0390(13) Uani 1 1 d . . .
H1 H 0.4938 0.3004 0.5098 0.047 Uiso 1 1 calc R . .
C2 C 0.4724(6) 0.1934(4) 0.4542(2) 0.0368(13) Uani 1 1 d . . .
H2 H 0.5318 0.2250 0.4289 0.044 Uiso 1 1 calc R . .
C3 C 0.4069(6) 0.0998(4) 0.4409(2) 0.0349(13) Uani 1 1 d . . .
H3 H 0.4268 0.0680 0.4078 0.042 Uiso 1 1 calc R . .
C4 C 0.3152(6) 0.0560(4) 0.4762(2) 0.0362(13) Uani 1 1 d . . .
H4 H 0.2684 -0.0041 0.4662 0.043 Uiso 1 1 calc R . .
C5 C 0.1919(6) 0.0556(4) 0.5648(2) 0.0332(12) Uani 1 1 d . A .
C6 C 0.0693(6) 0.0633(4) 0.6551(2) 0.0373(13) Uani 1 1 d . . .
C7 C -0.0238(6) 0.0553(5) 0.7493(2) 0.0435(15) Uani 1 1 d . . .
H7 H -0.1054 0.0217 0.7374 0.052 Uiso 1 1 calc R B .
C8 C -0.0050(6) 0.0711(5) 0.8022(2) 0.0437(15) Uani 1 1 d . . .
H8 H -0.0725 0.0472 0.8269 0.052 Uiso 1 1 calc R . .
C9 C 0.1161(6) 0.1237(4) 0.8217(2) 0.0410(15) Uani 1 1 d . . .
H9 H 0.1288 0.1328 0.8590 0.049 Uiso 1 1 calc R B .
C10 C 0.2123(6) 0.1605(4) 0.7868(2) 0.0394(13) Uani 1 1 d . A .
H10 H 0.2917 0.1947 0.8003 0.047 Uiso 1 1 calc R . .
C11 C 0.2900(6) 0.1938(4) 0.6923(2) 0.0362(13) Uani 1 1 d . . .
C12 C 0.3535(5) 0.2299(4) 0.5956(2) 0.0323(12) Uani 1 1 d . . .
C13 C 0.3638(6) 0.1921(4) 0.5423(2) 0.0341(13) Uani 1 1 d . . .
C14 C 0.2887(6) 0.0997(4) 0.5282(2) 0.0307(12) Uani 1 1 d . . .
C15 C 0.2746(5) 0.1756(4) 0.6355(2) 0.0304(12) Uani 1 1 d . A .
C16 C 0.1753(5) 0.0969(4) 0.6183(2) 0.0342(12) Uani 1 1 d . A .
C17 C 0.1964(6) 0.1486(4) 0.7293(2) 0.0348(12) Uani 1 1 d . A .
C18 C 0.0791(6) 0.0891(4) 0.7100(2) 0.0362(13) Uani 1 1 d . A .
S1 S 0.29618(15) 0.43145(11) 0.61736(6) 0.0391(4) Uani 1 1 d . . .
C19 C 0.4318(6) 0.5185(4) 0.6290(2) 0.0390(14) Uani 1 1 d . . .
C20 C 0.5574(6) 0.4708(4) 0.6236(2) 0.0375(14) Uani 1 1 d . . .
H20 H 0.6438 0.5047 0.6277 0.045 Uiso 1 1 calc R A .
C21 C 0.5486(6) 0.3654(4) 0.6110(2) 0.0354(13) Uani 1 1 d . A .
H21 H 0.6276 0.3237 0.6054 0.042 Uiso 1 1 calc R . .
C22 C 0.4131(6) 0.3313(4) 0.6080(2) 0.0352(13) Uani 1 1 d . A .
C23 C 0.4006(7) 0.6289(5) 0.6411(3) 0.0515(17) Uani 1 1 d . . .
H23 H 0.3455 0.6336 0.6740 0.077 Uiso 1 1 calc R A .
H23A H 0.3480 0.6582 0.6113 0.077 Uiso 1 1 calc R . .
H23B H 0.4883 0.6656 0.6457 0.077 Uiso 1 1 calc R . .
S2 S 0.19545(15) -0.15433(10) 0.57393(6) 0.0364(3) Uani 1 1 d . . .
C24 C 0.0779(6) -0.2293(4) 0.5379(2) 0.0361(13) Uani 1 1 d . . .
C25 C -0.0113(6) -0.1691(4) 0.5088(2) 0.0380(14) Uani 1 1 d . . .
H25 H -0.0837 -0.1955 0.4870 0.046 Uiso 1 1 calc R . .
C26 C 0.0140(6) -0.0638(5) 0.5141(2) 0.0370(13) Uani 1 1 d . . .
H26 H -0.0374 -0.0138 0.4954 0.044 Uiso 1 1 calc R . .
C27 C 0.1224(5) -0.0415(4) 0.5497(2) 0.0330(13) Uani 1 1 d . . .
C28 C 0.0810(6) -0.3434(4) 0.5412(2) 0.0429(14) Uani 1 1 d . . .
H28 H -0.0075 -0.3707 0.5280 0.064 Uiso 1 1 calc R . .
H28A H 0.0948 -0.3640 0.5784 0.064 Uiso 1 1 calc R . .
H28B H 0.1576 -0.3692 0.5192 0.064 Uiso 1 1 calc R . .
S3A S 0.5789(2) 0.19929(17) 0.70975(8) 0.0339(5) Uiso 0.80 1 d PD A 1
C29A C 0.6580(7) 0.3029(6) 0.7405(3) 0.0344(16) Uiso 0.80 1 d PD A 1
C30A C 0.5578(8) 0.3737(6) 0.7546(3) 0.0369(16) Uiso 0.80 1 d PD A 1
H30A H 0.5806 0.4342 0.7728 0.044 Uiso 0.80 1 calc PR A 1
C31A C 0.4128(13) 0.3483(10) 0.7393(5) 0.0531(16) Uiso 0.80 1 d PD A 1
H31A H 0.3333 0.3893 0.7454 0.064 Uiso 0.80 1 calc PR A 1
C32A C 0.4120(7) 0.2547(5) 0.7144(3) 0.0286(15) Uiso 0.80 1 d PD A 1
C33A C 0.8147(9) 0.3096(6) 0.7486(3) 0.059(2) Uiso 0.80 1 d PD A 1
H33A H 0.8397 0.3779 0.7597 0.089 Uiso 0.80 1 calc PR A 1
H33B H 0.8622 0.2933 0.7150 0.089 Uiso 0.80 1 calc PR A 1
H33C H 0.8433 0.2616 0.7763 0.089 Uiso 0.80 1 calc PR A 1
S3B S 0.4339(13) 0.3365(10) 0.7451(5) 0.0531(16) Uiso 0.20 1 d PD A 2
C29B C 0.6112(19) 0.3339(18) 0.7542(10) 0.0344(16) Uiso 0.20 1 d PD A 2
C30B C 0.670(2) 0.2535(18) 0.7277(10) 0.0369(16) Uiso 0.20 1 d PD A 2
H30B H 0.7674 0.2396 0.7290 0.044 Uiso 0.20 1 calc PR A 2
C31B C 0.572(3) 0.191(2) 0.6972(13) 0.0339(5) Uiso 0.20 1 d PD A 2
H31B H 0.5953 0.1391 0.6725 0.041 Uiso 0.20 1 calc PR A 2
C32B C 0.434(2) 0.2210(16) 0.7114(11) 0.0286(15) Uiso 0.20 1 d PD A 2
C33B C 0.693(3) 0.412(2) 0.7846(13) 0.059(2) Uiso 0.20 1 d PD A 2
H33D H 0.7540 0.4486 0.7597 0.089 Uiso 0.20 1 calc PR A 2
H33E H 0.7505 0.3787 0.8118 0.089 Uiso 0.20 1 calc PR A 2
H33F H 0.6293 0.4593 0.8018 0.089 Uiso 0.20 1 calc PR A 2
S4A S -0.1840(3) 0.0739(2) 0.60878(10) 0.0351(6) Uiso 0.60 1 d PD B 1
C34A C -0.2969(9) -0.0303(7) 0.6052(4) 0.028(2) Uiso 0.60 1 d PD B 1
C35A C -0.2363(9) -0.1154(7) 0.6264(4) 0.034(2) Uiso 0.60 1 d PD B 1
H35A H -0.2839 -0.1780 0.6286 0.041 Uiso 0.60 1 calc PR B 1
C36A C -0.0982(13) -0.1027(10) 0.6444(5) 0.0402(9) Uiso 0.60 1 d PD B 1
H36A H -0.0418 -0.1552 0.6584 0.048 Uiso 0.60 1 calc PR B 1
C37A C -0.0525(10) 0.0030(8) 0.6386(4) 0.036(2) Uiso 0.60 1 d PD B 1
C38A C -0.4469(10) -0.0198(8) 0.5848(4) 0.049(3) Uiso 0.60 1 d PD B 1
H38A H -0.4887 -0.0867 0.5811 0.073 Uiso 0.60 1 calc PR B 1
H38B H -0.4465 0.0140 0.5500 0.073 Uiso 0.60 1 calc PR B 1
H38C H -0.5014 0.0201 0.6103 0.073 Uiso 0.60 1 calc PR B 1
S4B S -0.1308(5) -0.0924(4) 0.6452(2) 0.0402(9) Uiso 0.40 1 d PD B 2
C34B C -0.2883(12) -0.0755(10) 0.6100(5) 0.032(3) Uiso 0.40 1 d PD B 2
C35B C -0.2977(15) 0.0233(11) 0.5901(6) 0.043(4) Uiso 0.40 1 d PD B 2
H35B H -0.3803 0.0490 0.5743 0.051 Uiso 0.40 1 calc PR B 2
C36B C -0.1782(17) 0.0799(13) 0.5953(7) 0.0351(6) Uiso 0.40 1 d PD B 2
H36B H -0.1636 0.1435 0.5790 0.042 Uiso 0.40 1 calc PR B 2
C37B C -0.0753(15) 0.0276(11) 0.6300(6) 0.036(2) Uiso 0.40 1 d PD B 2
C38B C -0.3955(14) -0.1590(10) 0.6057(6) 0.042(4) Uiso 0.40 1 d PD B 2
H38D H -0.4750 -0.1436 0.6289 0.064 Uiso 0.40 1 calc PR B 2
H38E H -0.3534 -0.2229 0.6169 0.064 Uiso 0.40 1 calc PR B 2
H38F H -0.4273 -0.1646 0.5686 0.064 Uiso 0.40 1 calc PR B 2

loop_
_atom_site_aniso_label
_atom_site_aniso_U_11
_atom_site_aniso_U_22
_atom_site_aniso_U_33
_atom_site_aniso_U_23
_atom_site_aniso_U_13
_atom_site_aniso_U_12
C1 0.042(3) 0.034(3) 0.041(3) 0.001(3) 0.006(3) -0.009(3)
C2 0.036(3) 0.035(3) 0.040(3) 0.005(3) 0.007(3) -0.004(3)
C3 0.033(3) 0.036(3) 0.036(3) 0.001(2) -0.002(2) 0.002(3)
C4 0.032(3) 0.030(3) 0.046(3) -0.005(2) -0.002(3) 0.002(3)
C5 0.029(3) 0.037(3) 0.034(3) -0.003(2) -0.002(2) -0.002(3)
C6 0.031(3) 0.040(3) 0.042(3) -0.003(3) 0.000(3) -0.006(3)
C7 0.042(4) 0.047(4) 0.042(3) 0.007(3) 0.007(3) -0.010(3)
C8 0.043(3) 0.046(4) 0.043(3) 0.006(3) 0.013(3) -0.004(3)
C9 0.041(3) 0.046(4) 0.037(3) -0.003(3) 0.010(3) -0.005(3)
C10 0.037(3) 0.039(3) 0.043(3) -0.003(3) 0.005(3) 0.001(3)
C11 0.035(3) 0.031(3) 0.043(3) -0.002(2) 0.005(3) -0.003(3)
C12 0.025(3) 0.030(3) 0.041(3) -0.001(2) 0.003(2) 0.005(2)
C13 0.032(3) 0.026(3) 0.045(3) 0.002(2) 0.006(2) 0.003(2)
C14 0.028(3) 0.029(3) 0.036(3) -0.005(2) 0.004(2) -0.004(2)
C15 0.031(3) 0.029(3) 0.031(3) -0.002(2) 0.005(2) -0.004(2)
C16 0.029(3) 0.037(3) 0.037(3) 0.000(2) 0.004(2) -0.003(2)
C17 0.029(3) 0.041(3) 0.035(3) -0.002(2) 0.003(3) 0.001(3)
C18 0.033(3) 0.034(3) 0.042(3) 0.003(3) 0.002(3) -0.005(3)
S1 0.0347(7) 0.0374(8) 0.0452(8) -0.0064(6) -0.0014(7) 0.0008(7)
C19 0.041(3) 0.040(3) 0.036(3) -0.002(3) -0.006(3) -0.005(3)
C20 0.041(3) 0.036(3) 0.036(3) 0.000(2) 0.001(3) -0.016(3)
C21 0.030(3) 0.033(3) 0.044(3) -0.002(2) 0.006(3) -0.005(3)
C22 0.035(3) 0.035(3) 0.035(3) 0.001(2) 0.002(3) -0.001(3)
C23 0.054(4) 0.043(4) 0.058(4) -0.014(3) -0.005(3) 0.005(3)
S2 0.0316(7) 0.0328(7) 0.0450(8) 0.0006(6) -0.0021(7) -0.0035(7)
C24 0.032(3) 0.036(3) 0.040(3) -0.003(2) 0.009(3) -0.006(3)
C25 0.033(3) 0.043(3) 0.039(3) -0.004(3) -0.004(3) -0.007(3)
C26 0.031(3) 0.049(4) 0.032(3) 0.003(3) 0.002(2) -0.005(3)
C27 0.027(3) 0.037(3) 0.035(3) 0.004(2) 0.004(2) 0.002(2)
C28 0.045(3) 0.041(3) 0.043(3) -0.008(3) 0.005(3) -0.004(3)

loop_
_atom_type_symbol
_atom_type_description
_atom_type_scat_dispersion_real
_atom_type_scat_dispersion_imag
_atom_type_scat_source
C C 0.0033 0.0016 'International Tables Vol C Tables 4.2.6.8 and 6.1.1.4'
H H 0.0000 0.0000 'International Tables Vol C Tables 4.2.6.8 and 6.1.1.4'
S S 0.1246 0.1234 'International Tables Vol C Tables 4.2.6.8 and 6.1.1.4'

loop_
_geom_angle_atom_site_label_1
_geom_angle_atom_site_label_2
_geom_angle_atom_site_label_3
_geom_angle
C2 C1 C13 121.7(5)
C2 C1 H1 119.1
C13 C1 H1 119.1
C1 C2 C3 120.8(5)
C1 C2 H2 119.6
C3 C2 H2 119.6
C4 C3 C2 120.0(5)
C4 C3 H3 120.0
C2 C3 H3 120.0
C3 C4 C14 121.3(5)
C3 C4 H4 119.3
C14 C4 H4 119.3
C14 C5 C16 120.3(5)
C14 C5 C27 118.7(4)
C16 C5 C27 120.6(5)
C18 C6 C16 119.7(5)
C18 C6 C37A 117.1(6)
C16 C6 C37A 123.2(6)
C18 C6 C37B 120.8(7)
C16 C6 C37B 117.0(7)
C37A C6 C37B 16.2(8)
C8 C7 C18 121.3(6)
C8 C7 H7 119.4
C18 C7 H7 119.4
C7 C8 C9 121.0(5)
C7 C8 H8 119.5
C9 C8 H8 119.5
C10 C9 C8 120.3(5)
C10 C9 H9 119.9
C8 C9 H9 119.9
C9 C10 C17 121.6(5)
C9 C10 H10 119.2
C17 C10 H10 119.2
C17 C11 C15 120.3(5)
C17 C11 C32B 118.2(12)
C15 C11 C32B 116.4(11)
C17 C11 C32A 118.1(5)
C15 C11 C32A 121.5(5)
C32B C11 C32A 19.0(8)
C13 C12 C15 120.3(5)
C13 C12 C22 118.9(5)
C15 C12 C22 120.4(5)
C12 C13 C1 122.8(5)
C12 C13 C14 119.0(5)
C1 C13 C14 118.1(5)
C5 C14 C4 121.7(5)
C5 C14 C13 120.6(4)
C4 C14 C13 117.7(5)
C12 C15 C11 122.7(5)
C12 C15 C16 119.3(4)
C11 C15 C16 117.9(4)
C6 C16 C5 123.1(5)
C6 C16 C15 119.2(5)
C5 C16 C15 117.6(5)
C11 C17 C10 122.2(5)
C11 C17 C18 120.0(5)
C10 C17 C18 117.9(5)
C6 C18 C17 120.2(5)
C6 C18 C7 122.0(5)
C17 C18 C7 117.7(5)
C22 S1 C19 92.7(3)
C20 C19 C23 129.6(6)
C20 C19 S1 109.2(4)
C23 C19 S1 121.1(5)
C19 C20 C21 114.9(5)
C19 C20 H20 122.5
C21 C20 H20 122.5
C22 C21 C20 112.8(5)
C22 C21 H21 123.6
C20 C21 H21 123.6
C21 C22 C12 131.9(5)
C21 C22 S1 110.2(4)
C12 C22 S1 117.7(4)
C19 C23 H23 109.5
C19 C23 H23A 109.5
H23 C23 H23A 109.5
C19 C23 H23B 109.5
H23 C23 H23B 109.5
H23A C23 H23B 109.5
C24 S2 C27 92.9(3)
C25 C24 C28 128.4(5)
C25 C24 S2 109.9(4)
C28 C24 S2 121.7(5)
C24 C25 C26 114.5(5)
C24 C25 H25 122.7
C26 C25 H25 122.7
C27 C26 C25 113.1(5)
C27 C26 H26 123.5
C25 C26 H26 123.5
C26 C27 C5 132.2(5)
C26 C27 S2 109.6(4)
C5 C27 S2 117.8(4)
C24 C28 H28 109.5
C24 C28 H28A 109.5
H28 C28 H28A 109.5
C24 C28 H28B 109.5
H28 C28 H28B 109.5
H28A C28 H28B 109.5
C29A S3A C32A 92.1(3)
C30A C29A C33A 127.7(7)
C30A C29A S3A 110.1(5)
C33A C29A S3A 122.2(6)
C29A C30A C31A 115.5(8)
C29A C30A H30A 122.3
C31A C30A H30A 122.3
C32A C31A C30A 108.9(9)
C32A C31A H31A 125.5
C30A C31A H31A 125.5
C31A C32A C11 129.8(7)
C31A C32A S3A 113.4(6)
C11 C32A S3A 116.8(4)
C29B S3B C32B 92.6(10)
C30B C29B C33B 124.0(18)
C30B C29B S3B 111.1(13)
C33B C29B S3B 124.9(17)
C29B C30B C31B 114.9(17)
C29B C30B H30B 122.5
C31B C30B H30B 122.5
C32B C31B C30B 107.8(17)
C32B C31B H31B 126.1
C30B C31B H31B 126.1
C31B C32B C11 134.6(17)
C31B C32B S3B 111.7(14)
C11 C32B S3B 111.3(13)
C29B C33B H33D 109.5
C29B C33B H33E 109.5
H33D C33B H33E 109.5
C29B C33B H33F 109.5
H33D C33B H33F 109.5
H33E C33B H33F 109.5
C37A S4A C34A 92.5(5)
C35A C34A C38A 126.8(9)
C35A C34A S4A 111.5(6)
C38A C34A S4A 121.6(7)
C34A C35A C36A 114.9(9)
C34A C35A H35A 122.6
C36A C35A H35A 122.6
C35A C36A C37A 111.2(10)
C35A C36A H36A 124.4
C37A C36A H36A 124.4
C6 C37A C36A 136.3(9)
C6 C37A S4A 113.6(7)
C36A C37A S4A 109.9(7)
C37B S4B C34B 92.1(6)
C35B C34B C38B 127.9(11)
C35B C34B S4B 110.5(9)
C38B C34B S4B 121.6(10)
C36B C35B C34B 115.0(13)
C36B C35B H35B 122.5
C34B C35B H35B 122.5
C35B C36B C37B 110.7(13)
C35B C36B H36B 124.7
C37B C36B H36B 124.7
C36B C37B C6 132.0(11)
C36B C37B S4B 110.8(9)
C6 C37B S4B 117.2(8)
C34B C38B H38D 109.5
C34B C38B H38E 109.5
H38D C38B H38E 109.5
C34B C38B H38F 109.5
H38D C38B H38F 109.5
H38E C38B H38F 109.5

loop_
_geom_bond_atom_site_label_1
_geom_bond_atom_site_label_2
_geom_bond_distance
C1 C2 1.358(8)
C1 C13 1.435(8)
C1 H1 0.9500
C2 C3 1.433(8)
C2 H2 0.9500
C3 C4 1.375(7)
C3 H3 0.9500
C4 C14 1.448(7)
C4 H4 0.9500
C5 C14 1.430(7)
C5 C16 1.455(7)
C5 C27 1.501(7)
C6 C18 1.418(8)
C6 C16 1.443(7)
C6 C37A 1.476(11)
C6 C37B 1.595(14)
C7 C8 1.351(8)
C7 C18 1.465(8)
C7 H7 0.9500
C8 C9 1.441(8)
C8 H8 0.9500
C9 C10 1.361(8)
C9 H9 0.9500
C10 C17 1.454(8)
C10 H10 0.9500
C11 C17 1.424(8)
C11 C15 1.449(7)
C11 C32B 1.51(2)
C11 C32A 1.528(8)
C12 C13 1.427(8)
C12 C15 1.446(7)
C12 C22 1.496(7)
C13 C14 1.466(7)
C15 C16 1.478(7)
C17 C18 1.458(8)
S1 C22 1.757(6)
S1 C19 1.765(6)
C19 C20 1.368(8)
C19 C23 1.527(8)
C20 C21 1.438(7)
C20 H20 0.9500
C21 C22 1.379(8)
C21 H21 0.9500
C23 H23 0.9800
C23 H23A 0.9800
C23 H23B 0.9800
S2 C24 1.755(6)
S2 C27 1.762(6)
C24 C25 1.380(8)
C24 C28 1.518(8)
C25 C26 1.426(8)
C25 H25 0.9500
C26 C27 1.401(7)
C26 H26 0.9500
C28 H28 0.9800
C28 H28A 0.9800
C28 H28B 0.9800
S3A C29A 1.750(7)
S3A C32A 1.767(7)
C29A C30A 1.390(10)
C29A C33A 1.521(11)
C30A C31A 1.483(14)
C30A H30A 0.9500
C31A C32A 1.390(14)
C31A H31A 0.9500
C33A H33A 0.9800
C33A H33B 0.9800
C33A H33C 0.9800
S3B C29B 1.717(17)
S3B C32B 1.751(17)
C29B C30B 1.38(2)
C29B C33B 1.509(19)
C30B C31B 1.48(2)
C30B H30B 0.9500
C31B C32B 1.43(2)
C31B H31B 0.9500
C33B H33D 0.9800
C33B H33E 0.9800
C33B H33F 0.9800
S4A C37A 1.743(10)
S4A C34A 1.760(9)
C34A C35A 1.378(13)
C34A C38A 1.535(12)
C35A C36A 1.410(15)
C35A H35A 0.9500
C36A C37A 1.478(15)
C36A H36A 0.9500
C38A H38A 0.9800
C38A H38B 0.9800
C38A H38C 0.9800
S4B C37B 1.723(14)
S4B C34B 1.764(12)
C34B C35B 1.406(17)
C34B C38B 1.518(14)
C35B C36B 1.378(18)
C35B H35B 0.9500
C36B C37B 1.487(18)
C36B H36B 0.9500
C38B H38D 0.9800
C38B H38E 0.9800
C38B H38F 0.9800

loop_
_geom_torsion_atom_site_label_1
_geom_torsion_atom_site_label_2
_geom_torsion_atom_site_label_3
_geom_torsion_atom_site_label_4
_geom_torsion
C13 C1 C2 C3 1.2(9)
C1 C2 C3 C4 3.2(8)
C2 C3 C4 C14 -3.5(8)
C18 C7 C8 C9 1.3(9)
C7 C8 C9 C10 1.5(9)
C8 C9 C10 C17 0.3(9)
C15 C12 C13 C1 -174.2(5)
C22 C12 C13 C1 11.8(8)
C15 C12 C13 C14 2.5(8)
C22 C12 C13 C14 -171.4(5)
C2 C1 C13 C12 171.6(5)
C2 C1 C13 C14 -5.1(8)
C16 C5 C14 C4 175.4(5)
C27 C5 C14 C4 3.3(8)
C16 C5 C14 C13 -5.1(8)
C27 C5 C14 C13 -177.2(5)
C3 C4 C14 C5 179.0(5)
C3 C4 C14 C13 -0.5(8)
C12 C13 C14 C5 8.3(8)
C1 C13 C14 C5 -174.8(5)
C12 C13 C14 C4 -172.2(5)
C1 C13 C14 C4 4.7(7)
C13 C12 C15 C11 162.9(5)
C22 C12 C15 C11 -23.3(8)
C13 C12 C15 C16 -16.2(7)
C22 C12 C15 C16 157.7(5)
C17 C11 C15 C12 171.2(5)
C32B C11 C15 C12 -34.4(12)
C32A C11 C15 C12 -13.5(8)
C17 C11 C15 C16 -9.8(8)
C32B C11 C15 C16 144.6(11)
C32A C11 C15 C16 165.6(5)
C18 C6 C16 C5 165.2(5)
C37A C6 C16 C5 -15.4(9)
C37B C6 C16 C5 -32.8(9)
C18 C6 C16 C15 -13.4(8)
C37A C6 C16 C15 166.0(6)
C37B C6 C16 C15 148.6(8)
C14 C5 C16 C6 173.0(5)
C27 C5 C16 C6 -15.1(8)
C14 C5 C16 C15 -8.4(8)
C27 C5 C16 C15 163.6(5)
C12 C15 C16 C6 -162.4(5)
C11 C15 C16 C6 18.5(7)
C12 C15 C16 C5 19.0(7)
C11 C15 C16 C5 -160.1(5)
C15 C11 C17 C10 176.7(5)
C32B C11 C17 C10 22.8(11)
C32A C11 C17 C10 1.2(8)
C15 C11 C17 C18 -4.0(8)
C32B C11 C17 C18 -158.0(9)
C32A C11 C17 C18 -179.5(5)
C9 C10 C17 C11 174.7(6)
C9 C10 C17 C18 -4.6(8)
C16 C6 C18 C17 -0.6(8)
C37A C6 C18 C17 180.0(6)
C37B C6 C18 C17 -162.0(7)
C16 C6 C18 C7 -178.7(5)
C37A C6 C18 C7 1.9(9)
C37B C6 C18 C7 19.9(10)
C11 C17 C18 C6 9.5(8)
C10 C17 C18 C6 -171.2(5)
C11 C17 C18 C7 -172.3(5)
C10 C17 C18 C7 7.0(8)
C8 C7 C18 C6 172.6(6)
C8 C7 C18 C17 -5.5(9)
C22 S1 C19 C20 2.2(4)
C22 S1 C19 C23 -179.7(5)
C23 C19 C20 C21 -178.8(6)
S1 C19 C20 C21 -0.9(6)
C19 C20 C21 C22 -1.3(7)
C20 C21 C22 C12 179.1(5)
C20 C21 C22 S1 3.0(6)
C13 C12 C22 C21 -70.1(8)
C15 C12 C22 C21 116.0(7)
C13 C12 C22 S1 105.8(5)
C15 C12 C22 S1 -68.1(6)
C19 S1 C22 C21 -3.0(4)
C19 S1 C22 C12 -179.7(4)
C27 S2 C24 C25 0.3(4)
C27 S2 C24 C28 -179.1(5)
C28 C24 C25 C26 -179.6(5)
S2 C24 C25 C26 1.0(6)
C24 C25 C26 C27 -2.2(7)
C25 C26 C27 C5 175.0(5)
C25 C26 C27 S2 2.3(6)
C14 C5 C27 C26 -75.8(8)
C16 C5 C27 C26 112.2(7)
C14 C5 C27 S2 96.4(5)
C16 C5 C27 S2 -75.6(6)
C24 S2 C27 C26 -1.5(4)
C24 S2 C27 C5 -175.4(4)
C32A S3A C29A C30A 1.7(6)
C32A S3A C29A C33A -177.6(6)
C33A C29A C30A C31A 177.2(9)
S3A C29A C30A C31A -2.1(9)
C29A C30A C31A C32A 1.3(12)
C30A C31A C32A C11 178.7(7)
C30A C31A C32A S3A 0.1(11)
C17 C11 C32A C31A -71.7(11)
C15 C11 C32A C31A 112.8(10)
C32B C11 C32A C31A -167(4)
C17 C11 C32A S3A 106.8(6)
C15 C11 C32A S3A -68.7(7)
C32B C11 C32A S3A 11(4)
C29A S3A C32A C31A -1.1(8)
C29A S3A C32A C11 -179.8(5)
C32B S3B C29B C30B 6(2)
C32B S3B C29B C33B -177(3)
C33B C29B C30B C31B -176(3)
S3B C29B C30B C31B 1(3)
C29B C30B C31B C32B -10(4)
C30B C31B C32B C11 174(3)
C30B C31B C32B S3B 14(3)
C17 C11 C32B C31B 118(3)
C15 C11 C32B C31B -37(4)
C32A C11 C32B C31B -147(6)
C17 C11 C32B S3B -81.8(17)
C15 C11 C32B S3B 123.2(13)
C32A C11 C32B S3B 13(2)
C29B S3B C32B C31B -12(3)
C29B S3B C32B C11 -177.2(18)
C37A S4A C34A C35A 0.4(8)
C37A S4A C34A C38A 175.9(8)
C38A C34A C35A C36A -177.2(10)
S4A C34A C35A C36A -2.0(11)
C34A C35A C36A C37A 2.9(14)
C18 C6 C37A C36A -73.5(16)
C16 C6 C37A C36A 107.1(14)
C37B C6 C37A C36A 179(100)
C18 C6 C37A S4A 100.6(7)
C16 C6 C37A S4A -78.8(9)
C37B C6 C37A S4A -7(3)
C35A C36A C37A C6 171.7(11)
C35A C36A C37A S4A -2.5(13)
C34A S4A C37A C6 -174.5(7)
C34A S4A C37A C36A 1.2(9)
C37B S4B C34B C35B -3.3(12)
C37B S4B C34B C38B 178.9(12)
C38B C34B C35B C36B -173.7(15)
S4B C34B C35B C36B 8.6(17)
C34B C35B C36B C37B -10(2)
C35B C36B C37B C6 -171.2(14)
C35B C36B C37B S4B 7.4(19)
C18 C6 C37B C36B 104.0(17)
C16 C6 C37B C36B -58(2)
C37A C6 C37B C36B -175(5)
C18 C6 C37B S4B -74.6(12)
C16 C6 C37B S4B 123.5(9)
C37A C6 C37B S4B 7(3)
C34B S4B C37B C36B -2.3(13)
C34B S4B C37B C6 176.6(11)
